data_4109447
loop_
_publ_author_name
'Nicholas A. Foley'
'Marty Lail'
'John P. Lee'
'T. Brent Gunnoe'
'Thomas R. Cundari'
'Jeffrey L. Petersen'

_publ_contact_author_address
;Department of Chemistry
North Carolina State University
Raleigh, North Carolina 27695-8204
;
_publ_contact_author_email brent_gunnoe@ncsu.edu
_publ_contact_author_fax 919-515-8909
_publ_contact_author_name 'T. Brent Gunnoe'
_publ_contact_author_phone 919-515-8980
_publ_section_title
;
 Comparative Reactivity of TpRu(L)(NCMe)Ph (L = CO or PMe3): Impact of
 Ancillary Ligand L on Activation of Carbon-Hydrogen Bonds Including
 Catalytic Hydroarylation and Hydrovinylation/Oligomerization of Ethylene
;
_journal_name_full 'Journal of the American Chemical Society'
_journal_page_first 6765
_journal_page_last 6781
_journal_paper_doi 10.1021/ja068542p
_journal_volume 129
_journal_year 2007
_chemical_formula_sum 'C23 H33 B N7 P Ru'
_chemical_formula_weight 550.41
_chemical_name_systematic
; 
 ? 
;
_space_group_IT_number 4
_symmetry_cell_setting monoclinic
_symmetry_space_group_name_Hall 'P 2yb'
_symmetry_space_group_name_H-M 'P 1 21 1'
_atom_sites_solution_hydrogens geom
_atom_sites_solution_primary direct
_atom_sites_solution_secondary difmap
_audit_creation_method SHELXL-97
_cell_angle_alpha 90.00
_cell_angle_beta 116.414(1)
_cell_angle_gamma 90.00
_cell_formula_units_Z 2
_cell_length_a 9.8198(9)
_cell_length_b 13.2320(12)
_cell_length_c 11.0184(10)
_cell_measurement_reflns_used 7459
_cell_measurement_temperature 293(2)
_cell_measurement_theta_max 27.52
_cell_measurement_theta_min 2.57
_cell_volume 1282.2(2)
_computing_structure_refinement 'SHELXL-97 (Sheldrick, 1997)'
_computing_structure_solution 'SHELXS-97 (Sheldrick, 1990)'
_diffrn_ambient_temperature 293(2)
_diffrn_measured_fraction_theta_full 0.991
_diffrn_measured_fraction_theta_max 0.991
_diffrn_radiation_monochromator graphite
_diffrn_radiation_source 'fine-focus sealed tube'
_diffrn_radiation_type MoK\a
_diffrn_radiation_wavelength 0.71073
_diffrn_reflns_av_R_equivalents 0.0590
_diffrn_reflns_av_sigmaI/netI 0.0678
_diffrn_reflns_limit_h_max 12
_diffrn_reflns_limit_h_min -11
_diffrn_reflns_limit_k_max 17
_diffrn_reflns_limit_k_min -17
_diffrn_reflns_limit_l_max 14
_diffrn_reflns_limit_l_min -14
_diffrn_reflns_number 8975
_diffrn_reflns_theta_full 27.51
_diffrn_reflns_theta_max 27.51
_diffrn_reflns_theta_min 2.06
_diffrn_standards_decay_% 0
_exptl_absorpt_coefficient_mu 0.699
_exptl_absorpt_correction_type semi-empirical
_exptl_absorpt_process_details SADABS
_exptl_crystal_colour colorless
_exptl_crystal_density_diffrn 1.426
_exptl_crystal_F_000 568
_exptl_crystal_size_max 0.38
_exptl_crystal_size_mid 0.20
_exptl_crystal_size_min 0.05
_refine_diff_density_max 1.288
_refine_diff_density_min -1.293
_refine_diff_density_rms 0.100
_refine_ls_abs_structure_details 'Flack H D (1983), Acta Cryst. A39, 876-881'
_refine_ls_abs_structure_Flack 0.12(4)
_refine_ls_extinction_method none
_refine_ls_goodness_of_fit_ref 1.028
_refine_ls_hydrogen_treatment riding
_refine_ls_matrix_type full
_refine_ls_number_parameters 304
_refine_ls_number_reflns 5235
_refine_ls_number_restraints 1
_refine_ls_restrained_S_all 1.028
_refine_ls_R_factor_all 0.0484
_refine_ls_R_factor_gt 0.0449
_refine_ls_shift/su_max 0.000
_refine_ls_shift/su_mean 0.000
_refine_ls_structure_factor_coef Fsqd
_refine_ls_weighting_details 'calc w=1/[\s^2^(Fo^2^)+(0.0691P)^2^+0.0000P] where P=(Fo^2^+2Fc^2^)/3'
_refine_ls_weighting_scheme calc
_refine_ls_wR_factor_gt 0.1097
_refine_ls_wR_factor_ref 0.1123
_reflns_number_gt 4877
_reflns_number_total 5235
_reflns_threshold_expression >2sigma(I)
_cod_data_source_file ja068542psi20061128_030216_3.cif
_cod_data_source_block TpRu(PMe3)(CNtBu)Ph
_cod_database_code 4109447

loop_
_symmetry_equiv_pos_as_xyz
'x, y, z'
'-x, y+1/2, -z'

loop_
_atom_site_label
_atom_site_type_symbol
_atom_site_fract_x
_atom_site_fract_y
_atom_site_fract_z
_atom_site_U_iso_or_equiv
_atom_site_adp_type
_atom_site_occupancy
_atom_site_symmetry_multiplicity
_atom_site_calc_flag
_atom_site_refinement_flags
Ru1 Ru 0.77125(3) 0.17247(2) 0.46751(3) 0.03022(10) Uani 1 1 d .
P1 P 0.76849(14) 0.01992(8) 0.37023(13) 0.0372(3) Uani 1 1 d .
N1 N 0.7591(5) 0.1035(3) 0.6393(4) 0.0380(8) Uani 1 1 d .
N2 N 0.8562(4) 0.1372(3) 0.7658(4) 0.0383(8) Uani 1 1 d .
N3 N 1.0165(4) 0.1673(4) 0.5945(3) 0.0359(7) Uani 1 1 d .
N4 N 1.0720(4) 0.1984(2) 0.7249(4) 0.0365(8) Uani 1 1 d .
N5 N 0.7808(4) 0.3109(3) 0.5691(4) 0.0342(8) Uani 1 1 d .
N6 N 0.8640(5) 0.3178(3) 0.7029(4) 0.0389(8) Uani 1 1 d .
N7 N 0.7846(6) 0.2903(4) 0.2360(5) 0.0487(11) Uani 1 1 d .
C1 C 0.6822(7) 0.0281(4) 0.6584(7) 0.0527(13) Uani 1 1 d .
H1 H 0.6065 -0.0084 0.5888 0.063 Uiso 1 1 calc R
C2 C 0.7284(8) 0.0104(5) 0.7939(7) 0.0633(16) Uani 1 1 d .
H2 H 0.6933 -0.0392 0.8327 0.076 Uiso 1 1 calc R
C3 C 0.8380(7) 0.0823(4) 0.8594(6) 0.0519(13) Uani 1 1 d .
H3 H 0.8905 0.0912 0.9527 0.062 Uiso 1 1 calc R
C4 C 1.1368(5) 0.1488(3) 0.5737(6) 0.0426(11) Uani 1 1 d .
H4 H 1.1324 0.1277 0.4916 0.051 Uiso 1 1 calc R
C5 C 1.2696(5) 0.1651(5) 0.6899(6) 0.0506(11) Uani 1 1 d .
H5 H 1.3687 0.1556 0.7020 0.061 Uiso 1 1 calc R
C6 C 1.2244(5) 0.1981(4) 0.7830(6) 0.0468(13) Uani 1 1 d .
H6 H 1.2880 0.2171 0.8716 0.056 Uiso 1 1 calc R
C7 C 0.7096(5) 0.3985(4) 0.5274(5) 0.0410(11) Uani 1 1 d .
H7 H 0.6434 0.4140 0.4380 0.049 Uiso 1 1 calc R
C8 C 0.7481(6) 0.4639(3) 0.6363(6) 0.0476(12) Uani 1 1 d .
H8 H 0.7151 0.5301 0.6345 0.057 Uiso 1 1 calc R
C9 C 0.8444(6) 0.4103(4) 0.7456(6) 0.0460(11) Uani 1 1 d .
H9 H 0.8893 0.4331 0.8348 0.055 Uiso 1 1 calc R
C10 C 0.5377(5) 0.1868(4) 0.3663(5) 0.0370(10) Uani 1 1 d .
C11 C 0.4477(5) 0.1717(6) 0.2273(4) 0.0469(9) Uani 1 1 d .
H11 H 0.4960 0.1516 0.1754 0.056 Uiso 1 1 calc R
C12 C 0.2921(6) 0.1846(6) 0.1624(6) 0.0575(14) Uani 1 1 d .
H12 H 0.2374 0.1688 0.0710 0.069 Uiso 1 1 calc R
C13 C 0.2182(6) 0.2213(5) 0.2350(7) 0.0594(15) Uani 1 1 d .
H13 H 0.1139 0.2330 0.1923 0.071 Uiso 1 1 calc R
C14 C 0.3018(6) 0.2400(4) 0.3716(7) 0.0516(13) Uani 1 1 d .
H14 H 0.2538 0.2650 0.4215 0.062 Uiso 1 1 calc R
C15 C 0.4555(5) 0.2221(3) 0.4342(5) 0.0403(10) Uani 1 1 d .
H15 H 0.5080 0.2340 0.5269 0.048 Uiso 1 1 calc R
C16 C 0.7795(5) 0.2432(3) 0.3227(5) 0.0358(9) Uani 1 1 d .
C17 C 0.7288(7) 0.3528(4) 0.1153(5) 0.0474(12) Uani 1 1 d .
C18 C 0.8496(9) 0.4276(5) 0.1307(8) 0.079(2) Uani 1 1 d .
H18A H 0.8770 0.4659 0.2122 0.118 Uiso 1 1 calc R
H18B H 0.8119 0.4724 0.0542 0.118 Uiso 1 1 calc R
H18C H 0.9373 0.3924 0.1355 0.118 Uiso 1 1 calc R
C19 C 0.6922(10) 0.2832(7) -0.0037(7) 0.080(2) Uani 1 1 d .
H19A H 0.7821 0.2468 0.0088 0.121 Uiso 1 1 calc R
H19B H 0.6564 0.3222 -0.0855 0.121 Uiso 1 1 calc R
H19C H 0.6149 0.2362 -0.0100 0.121 Uiso 1 1 calc R
C20 C 0.5868(8) 0.4072(6) 0.1024(8) 0.0757(19) Uani 1 1 d .
H20A H 0.5109 0.3584 0.0944 0.114 Uiso 1 1 calc R
H20B H 0.5485 0.4494 0.0232 0.114 Uiso 1 1 calc R
H20C H 0.6113 0.4482 0.1813 0.114 Uiso 1 1 calc R
C21 C 0.9122(6) -0.0679(4) 0.4771(6) 0.0514(13) Uani 1 1 d .
H21A H 0.9108 -0.0722 0.5634 0.077 Uiso 1 1 calc R
H21B H 1.0103 -0.0448 0.4896 0.077 Uiso 1 1 calc R
H21C H 0.8922 -0.1333 0.4351 0.077 Uiso 1 1 calc R
C22 C 0.6012(6) -0.0607(4) 0.3154(7) 0.0536(13) Uani 1 1 d .
H22A H 0.6216 -0.1245 0.2853 0.080 Uiso 1 1 calc R
H22B H 0.5168 -0.0287 0.2423 0.080 Uiso 1 1 calc R
H22C H 0.5770 -0.0716 0.3898 0.080 Uiso 1 1 calc R
C23 C 0.7970(8) 0.0204(5) 0.2180(7) 0.0589(16) Uani 1 1 d .
H23A H 0.8854 0.0598 0.2337 0.088 Uiso 1 1 calc R
H23B H 0.7096 0.0494 0.1444 0.088 Uiso 1 1 calc R
H23C H 0.8111 -0.0476 0.1955 0.088 Uiso 1 1 calc R
B1 B 0.9615(7) 0.2284(4) 0.7840(6) 0.0414(11) Uani 1 1 d .
H1A H 1.0179 0.2461 0.8801 0.050 Uiso 1 1 calc R

loop_
_atom_site_aniso_label
_atom_site_aniso_U_11
_atom_site_aniso_U_22
_atom_site_aniso_U_33
_atom_site_aniso_U_23
_atom_site_aniso_U_13
_atom_site_aniso_U_12
Ru1 0.03383(15) 0.02279(13) 0.03609(16) 0.00016(16) 0.01740(11) 0.00123(14)
P1 0.0381(6) 0.0273(5) 0.0462(7) -0.0056(5) 0.0188(5) 0.0010(4)
N1 0.044(2) 0.0274(17) 0.046(2) 0.0031(16) 0.0236(18) -0.0005(14)
N2 0.043(2) 0.0355(16) 0.041(2) 0.0053(15) 0.0234(17) 0.0055(15)
N3 0.0382(15) 0.0257(14) 0.0466(17) 0.001(2) 0.0212(14) -0.0004(19)
N4 0.0372(18) 0.0289(18) 0.0412(19) 0.0029(13) 0.0153(15) 0.0015(12)
N5 0.0357(18) 0.0251(16) 0.043(2) 0.0008(15) 0.0190(16) 0.0005(14)
N6 0.045(2) 0.0280(17) 0.047(2) -0.0039(16) 0.0241(18) -0.0025(15)
N7 0.059(3) 0.044(2) 0.048(2) 0.012(2) 0.028(2) 0.004(2)
C1 0.061(3) 0.045(3) 0.067(4) 0.001(3) 0.042(3) -0.010(2)
C2 0.081(4) 0.054(3) 0.078(4) 0.012(3) 0.056(4) -0.005(3)
C3 0.071(4) 0.044(3) 0.053(3) 0.013(2) 0.039(3) 0.011(2)
C4 0.046(2) 0.030(2) 0.061(3) 0.0008(18) 0.032(2) -0.0013(15)
C5 0.038(2) 0.043(2) 0.073(3) 0.008(3) 0.026(2) 0.004(2)
C6 0.037(2) 0.044(3) 0.051(3) 0.005(2) 0.012(2) -0.0017(17)
C7 0.044(2) 0.0230(19) 0.060(3) 0.0056(18) 0.026(2) 0.0047(16)
C8 0.054(3) 0.026(2) 0.073(4) -0.002(2) 0.037(3) 0.0032(18)
C9 0.053(3) 0.035(2) 0.059(3) -0.014(2) 0.033(3) -0.008(2)
C10 0.0403(19) 0.027(3) 0.048(2) 0.0052(19) 0.0227(17) 0.0051(17)
C11 0.044(2) 0.051(2) 0.048(2) 0.008(3) 0.0217(18) 0.012(3)
C12 0.047(2) 0.061(4) 0.054(3) 0.013(3) 0.013(2) 0.005(3)
C13 0.039(3) 0.050(3) 0.083(4) 0.020(3) 0.022(3) 0.010(2)
C14 0.048(3) 0.032(2) 0.086(4) 0.002(2) 0.040(3) 0.0032(19)
C15 0.042(2) 0.030(2) 0.052(3) -0.003(2) 0.024(2) -0.0039(17)
C16 0.036(2) 0.0298(18) 0.042(2) -0.0020(18) 0.0177(19) 0.0015(15)
C17 0.058(3) 0.043(3) 0.044(3) 0.009(2) 0.026(2) 0.009(2)
C18 0.090(5) 0.056(4) 0.098(6) 0.027(4) 0.049(4) 0.000(3)
C19 0.115(6) 0.072(4) 0.050(3) 0.000(3) 0.033(4) 0.022(4)
C20 0.072(4) 0.076(4) 0.083(5) 0.017(4) 0.039(4) 0.029(4)
C21 0.045(3) 0.030(2) 0.070(4) 0.000(2) 0.018(3) 0.0046(18)
C22 0.044(3) 0.039(2) 0.071(4) -0.012(3) 0.018(3) -0.007(2)
C23 0.077(4) 0.053(3) 0.058(4) -0.014(3) 0.040(3) 0.003(3)
B1 0.048(3) 0.040(3) 0.034(3) -0.001(2) 0.016(2) 0.002(2)

loop_
_atom_type_symbol
_atom_type_description
_atom_type_scat_dispersion_real
_atom_type_scat_dispersion_imag
_atom_type_scat_source
C C 0.0033 0.0016 'International Tables Vol C Tables 4.2.6.8 and 6.1.1.4'
H H 0.0000 0.0000 'International Tables Vol C Tables 4.2.6.8 and 6.1.1.4'
B B 0.0013 0.0007 'International Tables Vol C Tables 4.2.6.8 and 6.1.1.4'
N N 0.0061 0.0033 'International Tables Vol C Tables 4.2.6.8 and 6.1.1.4'
P P 0.1023 0.0942 'International Tables Vol C Tables 4.2.6.8 and 6.1.1.4'
Ru Ru -1.2594 0.8363 'International Tables Vol C Tables 4.2.6.8 and 6.1.1.4'

loop_
_geom_angle_atom_site_label_1
_geom_angle_atom_site_label_2
_geom_angle_atom_site_label_3
_geom_angle
C16 Ru1 C10 87.29(19)
C16 Ru1 N5 90.54(17)
C10 Ru1 N5 89.04(16)
C16 Ru1 N1 175.27(17)
C10 Ru1 N1 91.79(17)
N5 Ru1 N1 84.79(14)
C16 Ru1 N3 96.19(17)
C10 Ru1 N3 173.06(18)
N5 Ru1 N3 84.92(18)
N1 Ru1 N3 84.25(15)
C16 Ru1 P1 92.14(13)
C10 Ru1 P1 92.84(13)
N5 Ru1 P1 176.79(11)
N1 Ru1 P1 92.55(11)
N3 Ru1 P1 93.03(15)
C21 P1 C23 102.0(3)
C21 P1 C22 99.6(3)
C23 P1 C22 100.5(3)
C21 P1 Ru1 114.92(19)
C23 P1 Ru1 117.1(2)
C22 P1 Ru1 119.66(19)
C1 N1 N2 105.8(4)
C1 N1 Ru1 135.9(4)
N2 N1 Ru1 118.2(3)
C3 N2 N1 109.8(4)
C3 N2 B1 129.5(4)
N1 N2 B1 120.7(4)
C4 N3 N4 105.7(4)
C4 N3 Ru1 135.3(3)
N4 N3 Ru1 118.7(3)
C6 N4 N3 110.0(4)
C6 N4 B1 130.0(4)
N3 N4 B1 119.9(3)
C7 N5 N6 107.0(4)
C7 N5 Ru1 132.7(4)
N6 N5 Ru1 120.2(3)
N5 N6 C9 109.5(4)
N5 N6 B1 120.5(4)
C9 N6 B1 130.0(4)
C16 N7 C17 157.5(5)
N1 C1 C2 111.4(6)
C1 C2 C3 104.8(5)
N2 C3 C2 108.2(5)
N3 C4 C5 111.0(5)
C6 C5 C4 105.0(4)
N4 C6 C5 108.1(4)
N5 C7 C8 110.3(5)
C9 C8 C7 104.8(4)
C8 C9 N6 108.4(5)
C11 C10 C15 113.4(4)
C11 C10 Ru1 125.9(3)
C15 C10 Ru1 120.5(4)
C12 C11 C10 124.3(5)
C11 C12 C13 119.2(5)
C14 C13 C12 118.9(5)
C15 C14 C13 120.4(5)
C14 C15 C10 123.7(5)
N7 C16 Ru1 177.3(4)
N7 C17 C18 108.4(5)
N7 C17 C19 107.1(5)
C18 C17 C19 111.9(6)
N7 C17 C20 108.3(5)
C18 C17 C20 110.3(6)
C19 C17 C20 110.8(6)
N6 B1 N2 108.6(4)
N6 B1 N4 109.0(4)
N2 B1 N4 107.4(4)

loop_
_geom_bond_atom_site_label_1
_geom_bond_atom_site_label_2
_geom_bond_distance
Ru1 C16 1.882(5)
Ru1 C10 2.065(4)
Ru1 N5 2.127(4)
Ru1 N1 2.152(4)
Ru1 N3 2.182(3)
Ru1 P1 2.2800(12)
P1 C21 1.803(5)
P1 C23 1.820(6)
P1 C22 1.822(5)
N1 C1 1.324(6)
N1 N2 1.367(5)
N2 C3 1.336(7)
N2 B1 1.544(7)
N3 C4 1.323(6)
N3 N4 1.353(5)
N4 C6 1.341(6)
N4 B1 1.546(7)
N5 C7 1.326(6)
N5 N6 1.334(6)
N6 C9 1.355(6)
N6 B1 1.534(6)
N7 C16 1.160(6)
N7 C17 1.451(7)
C1 C2 1.374(9)
C2 C3 1.376(9)
C4 C5 1.378(7)
C5 C6 1.358(8)
C7 C8 1.388(8)
C8 C9 1.355(8)
C10 C11 1.401(6)
C10 C15 1.402(6)
C11 C12 1.379(7)
C12 C13 1.385(9)
C13 C14 1.379(9)
C14 C15 1.372(7)
C17 C18 1.495(9)
C17 C19 1.510(9)
C17 C20 1.518(8)
